data_7719946
loop_
_publ_author_name
'Pardiwala, Ankita'
'Pandey, Ravi Ranjan'
'Andola, Anshu'
'Pandey, Rakesh Kumar'
'Jangir, Ritambhara'

_publ_section_title
;
 Redox-Active Modification of Dawson-Type Copper Molybdate Cluster for
 Advanced Supercapacitor Applications
;
_journal_name_full 'Dalton Transactions'
_journal_paper_doi 10.1039/D5DT02130H
_journal_year 2025
_chemical_formula_moiety 'Cu2 Mo18 O62, 3(C2 H8 N)'
_chemical_formula_sum 'C6 H24 Cu2 Mo18 N3 O62'
_chemical_formula_weight 2984.28
_space_group_crystal_system orthorhombic
_space_group_IT_number 62
_space_group_name_Hall '-P 2ac 2n'
_space_group_name_H-M_alt 'P n m a'
_atom_sites_solution_hydrogens geom
_atom_sites_solution_primary iterative
_audit_creation_date 2025-08-08
_audit_creation_method
;
Olex2 1.3-ac4
(compiled 2018.12.18 svn.r3554 for Rigaku Oxford Diffraction, GUI svn.r1)
;
_audit_update_record
;
2025-08-12 deposited with the CCDC.	2025-12-01 downloaded from the CCDC.
;
_cell_angle_alpha 90
_cell_angle_beta 90
_cell_angle_gamma 90
_cell_formula_units_Z 4
_cell_length_a 20.9100(16)
_cell_length_b 19.5047(16)
_cell_length_c 23.230(2)
_cell_measurement_reflns_used 4598
_cell_measurement_temperature 295(2)
_cell_measurement_theta_max 27.23
_cell_measurement_theta_min 3.89
_cell_volume 9474.2(13)
_computing_molecular_graphics 'Olex2 (Dolomanov et al., 2009)'
_computing_publication_material 'Olex2 (Dolomanov et al., 2009)'
_computing_structure_refinement 'ShelXL (Sheldrick, 2015)'
_computing_structure_solution 'olex2.solve (Bourhis et al., 2015)'
_diffrn_ambient_temperature 295.0
_diffrn_measured_fraction_theta_full 0.995
_diffrn_measured_fraction_theta_max 0.995
_diffrn_measurement_device_type 'Bruker APEX-II CCD'
_diffrn_measurement_method '\f and \w scans'
_diffrn_radiation_type MoK\a
_diffrn_radiation_wavelength 0.71073
_diffrn_reflns_av_R_equivalents 0.0788
_diffrn_reflns_av_unetI/netI 0.0486
_diffrn_reflns_Laue_measured_fraction_full 0.995
_diffrn_reflns_Laue_measured_fraction_max 0.995
_diffrn_reflns_limit_h_max 24
_diffrn_reflns_limit_h_min -24
_diffrn_reflns_limit_k_max 22
_diffrn_reflns_limit_k_min -22
_diffrn_reflns_limit_l_max 27
_diffrn_reflns_limit_l_min -27
_diffrn_reflns_number 55564
_diffrn_reflns_point_group_measured_fraction_full 0.995
_diffrn_reflns_point_group_measured_fraction_max 0.995
_diffrn_reflns_theta_full 24.406
_diffrn_reflns_theta_max 24.406
_diffrn_reflns_theta_min 1.675
_exptl_absorpt_coefficient_mu 2.808
_exptl_absorpt_correction_T_max 0.7456
_exptl_absorpt_correction_T_min 0.4920
_exptl_absorpt_correction_type multi-scan
_exptl_absorpt_process_details
;
 SADABS 2016/2: Krause, L., Herbst-Irmer, R., Sheldrick G.M. & Stalke D.,
 J. Appl. Cryst. 48 (2015) 3-10
;
_exptl_crystal_colour 'metallic greenish green'
_exptl_crystal_colour_lustre metallic
_exptl_crystal_colour_modifier greenish
_exptl_crystal_colour_primary green
_exptl_crystal_density_diffrn 2.092
_exptl_crystal_description block
_exptl_crystal_F_000 5564
_exptl_crystal_size_max 0.23
_exptl_crystal_size_mid 0.21
_exptl_crystal_size_min 0.19
_refine_diff_density_max 2.444
_refine_diff_density_min -5.529
_refine_diff_density_rms 0.365
_refine_ls_extinction_coef 0.00019(5)
_refine_ls_extinction_expression Fc^*^=kFc[1+0.001xFc^2^\l^3^/sin(2\q)]^-1/4^
_refine_ls_extinction_method 'SHELXL-2018/3 (Sheldrick 2018)'
_refine_ls_goodness_of_fit_ref 1.035
_refine_ls_hydrogen_treatment constr
_refine_ls_matrix_type full
_refine_ls_number_parameters 436
_refine_ls_number_reflns 8024
_refine_ls_number_restraints 557
_refine_ls_restrained_S_all 1.002
_refine_ls_R_factor_all 0.1324
_refine_ls_R_factor_gt 0.1030
_refine_ls_shift/su_max 0.059
_refine_ls_shift/su_mean 0.001
_refine_ls_structure_factor_coef Fsqd
_refine_ls_weighting_details 'w=1/[\s^2^(Fo^2^)+(0.1594P)^2^+461.8716P] where P=(Fo^2^+2Fc^2^)/3'
_refine_ls_weighting_scheme calc
_refine_ls_wR_factor_gt 0.2755
_refine_ls_wR_factor_ref 0.3117
_reflns_Friedel_coverage 0.000
_reflns_number_gt 5721
_reflns_number_total 8024
_reflns_threshold_expression 'I > 2\s(I)'
_cod_data_source_file d5dt02130h2.cif
_cod_data_source_block exter304_0m(2)
_cod_original_cell_volume 9474.1(13)
_cod_database_code 7719946
_shelx_shelxl_version_number 2018/3
_shelx_space_group_comment
;
The symmetry employed for this shelxl refinement is uniquely defined
by the following loop, which should always be used as a source of
symmetry information in preference to the above space-group names.
They are only intended as comments.
;
_shelx_estimated_absorpt_t_max 0.617
_shelx_estimated_absorpt_t_min 0.564
_olex2_refinement_description
;
1. Fixed Uiso
 At 1.2 times of:
  All N(H,H) groups
 At 1.5 times of:
  All C(H,H,H) groups
2. Uiso/Uaniso restraints and constraints
Uanis(C1) = Uanis(C2)
Uanis(C1) = Uanis(C2) = Uanis(O33)
3. Rigid body (RIGU) restrains
 All non-hydrogen atoms
 with sigma for 1-2 distances of 0.004 and sigma for 1-3 distances of 0.004
4. Others
 Fixed Sof: H1A(0.5) H1B(0.5) H1C(0.5) H1D(0.5) H1E(0.5) H2C(0.5) H2D(0.5)
 H2E(0.5)
5.a Secondary CH2 refined with riding coordinates:
 N2(H2A,H2B), N1(H1A,H1B)
5.b Idealised Me refined as rotating group:
 C3(H3A,H3B,H3C), C4(H4A,H4B,H4C), C1(H1C,H1D,H1E), C2(H2C,H2D,H2E)
;
_smtbx_masks_void_probe_radius 1.2
_smtbx_masks_void_truncation_radius 1.2
_olex2_submission_special_instructions 'No special instructions were received'

loop_
_space_group_symop_operation_xyz
'x, y, z'
'-x+1/2, -y, z+1/2'
'-x, y+1/2, -z'
'x+1/2, -y+1/2, -z+1/2'
'-x, -y, -z'
'x-1/2, y, -z-1/2'
'x, -y-1/2, z'
'-x-1/2, y-1/2, z-1/2'

loop_
_atom_site_label
_atom_site_type_symbol
_atom_site_fract_x
_atom_site_fract_y
_atom_site_fract_z
_atom_site_U_iso_or_equiv
_atom_site_adp_type
_atom_site_occupancy
_atom_site_site_symmetry_order
_atom_site_calc_flag
_atom_site_refinement_flags_posn
_atom_site_refinement_flags_adp
_atom_site_refinement_flags_occupancy
_atom_site_disorder_assembly
_atom_site_disorder_group
Mo6 Mo 0.11367(7) 0.34452(9) 0.33961(7) 0.0364(4) Uani 1 1 d . U . . .
Mo5 Mo 0.03655(8) 0.34499(8) 0.48524(7) 0.0388(4) Uani 1 1 d . U . . .
Mo8 Mo 0.38155(7) 0.33915(8) 0.45478(7) 0.0355(4) Uani 1 1 d . U . . .
Mo7 Mo 0.24288(8) 0.43403(8) 0.39572(7) 0.0386(4) Uani 1 1 d . U . . .
Mo9 Mo 0.35125(8) 0.33923(9) 0.29740(7) 0.0415(5) Uani 1 1 d . U . . .
Mo10 Mo 0.22235(11) 0.250000 0.24085(10) 0.0426(6) Uani 1 2 d S TU P . .
Mo3 Mo 0.30435(9) 0.33914(8) 0.59974(7) 0.0409(5) Uani 1 1 d . U . . .
Mo4 Mo 0.16564(9) 0.43450(8) 0.54125(8) 0.0415(5) Uani 1 1 d . U . . .
Mo1 Mo 0.01781(14) 0.250000 0.62270(12) 0.0521(7) Uani 1 2 d S TU P . .
Mo2 Mo 0.14649(11) 0.33882(10) 0.67890(8) 0.0543(6) Uani 1 1 d . U . . .
Cu2 Cu 0.2467(2) 0.250000 0.39423(18) 0.0633(11) Uani 1 2 d S TU P . .
Cu1 Cu 0.1667(2) 0.250000 0.5444(2) 0.0699(12) Uani 1 2 d S TU P . .
O25 O 0.3895(6) 0.3315(7) 0.3706(6) 0.044(3) Uani 1 1 d . U . . .
O28 O 0.2767(8) 0.250000 0.3347(7) 0.037(3) Uani 1 2 d S TU P . .
O22 O 0.4189(8) 0.250000 0.4609(8) 0.041(4) Uani 1 2 d S TU P . .
O17 O 0.0293(10) 0.250000 0.4703(8) 0.049(4) Uani 1 2 d S TU P . .
O15 O 0.0783(6) 0.4231(7) 0.5151(6) 0.047(3) Uani 1 1 d . U . . .
O34 O 0.2898(7) 0.3171(8) 0.2365(5) 0.053(3) Uani 1 1 d . U . . .
O35 O 0.3872(8) 0.250000 0.2794(8) 0.050(4) Uani 1 2 d S TU P . .
O19 O 0.1933(7) 0.4371(7) 0.4651(6) 0.047(3) Uani 1 1 d . U . . .
O37 O 0.0743(6) 0.3578(7) 0.4117(6) 0.046(3) Uani 1 1 d . U . . .
O3 O 0.0188(7) 0.3177(8) 0.5660(6) 0.052(3) Uani 1 1 d . U . . .
O33 O 0.1959(12) 0.250000 0.1727(10) 0.099(7) Uani 1 2 d S TU P . .
O11 O 0.2449(7) 0.3997(7) 0.5622(6) 0.048(3) Uani 1 1 d . U . . .
O7 O 0.1385(7) 0.3990(8) 0.6178(6) 0.053(3) Uani 1 1 d . U . . .
O32 O 0.1727(6) 0.1826(8) 0.2751(6) 0.051(3) Uani 1 1 d . U . . .
O27 O 0.2901(6) 0.3969(8) 0.3278(5) 0.048(3) Uani 1 1 d . U . . .
O12 O 0.2350(9) 0.250000 0.5539(8) 0.044(4) Uani 1 2 d S TU P . .
O29 O 0.1654(6) 0.4242(7) 0.3513(6) 0.043(3) Uani 1 1 d . U . . .
O2 O 0.1349(9) 0.250000 0.6019(8) 0.047(4) Uani 1 2 d S TU P . .
O26 O 0.2575(7) 0.5167(7) 0.3862(7) 0.058(4) Uani 1 1 d . U . . .
O24 O 0.3508(7) 0.3305(7) 0.5305(6) 0.048(3) Uani 1 1 d . U . . .
O9 O 0.3312(10) 0.250000 0.6254(9) 0.052(4) Uani 1 2 d S TU P . .
O31 O 0.0560(6) 0.3770(7) 0.2995(6) 0.051(3) Uani 1 1 d . U . . .
O21 O 0.3131(7) 0.3999(7) 0.4381(5) 0.047(3) Uani 1 1 d . U . . .
O8 O 0.2359(8) 0.3305(7) 0.6601(6) 0.054(3) Uani 1 1 d . U . . .
O5 O 0.1550(13) 0.250000 0.7139(9) 0.070(5) Uani 1 2 d S TU P . .
O23 O 0.4438(7) 0.3911(7) 0.4669(6) 0.052(3) Uani 1 1 d . U . . .
O30 O 0.0977(9) 0.250000 0.3457(9) 0.047(4) Uani 1 2 d S TU P . .
O13 O 0.1683(8) 0.5165(7) 0.5578(7) 0.062(4) Uani 1 1 d . U . . .
O10 O 0.3540(8) 0.3884(8) 0.6375(6) 0.060(4) Uani 1 1 d . U . . .
O1 O 0.0568(9) 0.3177(9) 0.6727(7) 0.071(4) Uani 1 1 d . U . . .
O16 O -0.0361(6) 0.3782(8) 0.4700(6) 0.052(3) Uani 1 1 d . U . . .
O36 O 0.3999(7) 0.3921(9) 0.2634(7) 0.070(4) Uani 1 1 d . U . . .
O6 O 0.1496(9) 0.3911(10) 0.7378(6) 0.077(5) Uani 1 1 d . U . . .
O4 O -0.0567(12) 0.250000 0.6444(10) 0.076(6) Uani 1 2 d S TU P . .
N2 N -0.0046(14) 0.5574(12) 0.3734(12) 0.100(8) Uani 1 1 d . U . . .
H2A H -0.031431 0.579647 0.396629 0.120 Uiso 1 1 calc R . . . .
H2B H 0.001399 0.581518 0.341326 0.120 Uiso 1 1 calc R . . . .
O20 O 0.2977(8) 0.250000 0.4356(7) 0.033(3) Uani 1 2 d S TU P . .
O18 O 0.2094(6) 0.1900(6) 0.3987(5) 0.038(3) Uani 1 1 d . U . . .
C3 C 0.0609(18) 0.539(2) 0.4045(17) 0.122(11) Uani 1 1 d . U . . .
H3A H 0.088368 0.515234 0.377841 0.184 Uiso 1 1 calc GR . . . .
H3B H 0.052384 0.509402 0.436842 0.184 Uiso 1 1 calc GR . . . .
H3C H 0.081344 0.579856 0.417468 0.184 Uiso 1 1 calc GR . . . .
O14 O 0.1457(7) 0.3128(7) 0.5138(6) 0.046(3) Uani 1 1 d . U . . .
C4 C -0.0258(19) 0.4868(16) 0.3616(19) 0.131(13) Uani 1 1 d . U . . .
H4A H -0.034663 0.481886 0.321218 0.196 Uiso 1 1 calc GR . . . .
H4B H -0.063809 0.477141 0.383268 0.196 Uiso 1 1 calc GR . . . .
H4C H 0.007323 0.455248 0.372460 0.196 Uiso 1 1 calc GR . . . .
N1 N 0.3725(15) 0.250000 0.1493(12) 0.087(11) Uani 1 2 d S TU P . .
H1A H 0.356432 0.287033 0.166348 0.104 Uiso 0.5 1 calc R . . . .
H1B H 0.356432 0.212967 0.166348 0.104 Uiso 0.5 1 calc R . . . .
C1 C 0.4366(18) 0.250000 0.1533(15) 0.099(7) Uani 1 2 d S TU P . .
H1C H 0.448903 0.247253 0.193009 0.149 Uiso 0.5 1 calc GR . . A -1
H1D H 0.453227 0.291490 0.136799 0.149 Uiso 0.5 1 calc GR . . A -1
H1E H 0.453534 0.211257 0.132814 0.149 Uiso 0.5 1 calc GR . . A -1
C2 C 0.3526(19) 0.250000 0.0748(15) 0.099(7) Uani 1 2 d S TU P . .
H2C H 0.391073 0.252895 0.052350 0.149 Uiso 0.5 1 calc GR . . B -1
H2D H 0.325788 0.288661 0.066459 0.149 Uiso 0.5 1 calc GR . . B -1
H2E H 0.330336 0.208444 0.065476 0.149 Uiso 0.5 1 calc GR . . B -1

loop_
_atom_site_aniso_label
_atom_site_aniso_U_11
_atom_site_aniso_U_22
_atom_site_aniso_U_33
_atom_site_aniso_U_23
_atom_site_aniso_U_13
_atom_site_aniso_U_12
Mo6 0.0285(8) 0.0439(10) 0.0369(9) 0.0056(7) -0.0001(7) 0.0048(7)
Mo5 0.0343(9) 0.0405(9) 0.0417(9) 0.0011(7) 0.0073(7) 0.0070(7)
Mo8 0.0314(8) 0.0374(9) 0.0377(9) -0.0011(7) -0.0021(7) -0.0043(6)
Mo7 0.0393(9) 0.0329(9) 0.0437(9) 0.0083(7) 0.0032(7) 0.0003(7)
Mo9 0.0321(9) 0.0578(11) 0.0346(9) 0.0058(8) 0.0076(7) -0.0055(7)
Mo10 0.0318(12) 0.0671(16) 0.0290(12) 0.000 0.0016(10) 0.000
Mo3 0.0530(11) 0.0352(9) 0.0343(9) -0.0063(7) -0.0054(8) -0.0031(7)
Mo4 0.0515(10) 0.0282(8) 0.0447(10) -0.0044(7) 0.0060(8) 0.0015(7)
Mo1 0.0569(16) 0.0516(15) 0.0477(15) 0.000 0.0249(13) 0.000
Mo2 0.0808(15) 0.0474(11) 0.0348(10) -0.0086(8) 0.0122(9) -0.0011(9)
Cu2 0.069(3) 0.063(3) 0.057(2) 0.000 0.005(2) 0.000
Cu1 0.087(3) 0.058(3) 0.065(3) 0.000 0.008(2) 0.000
O25 0.030(6) 0.065(8) 0.038(6) 0.001(5) 0.002(5) -0.004(5)
O28 0.028(7) 0.057(9) 0.027(7) 0.000 0.006(6) 0.000
O22 0.020(7) 0.045(8) 0.059(10) 0.000 -0.004(7) 0.000
O17 0.052(11) 0.050(9) 0.044(10) 0.000 -0.007(9) 0.000
O15 0.046(6) 0.047(7) 0.049(7) -0.006(6) 0.012(5) -0.005(5)
O34 0.044(7) 0.080(9) 0.034(6) 0.016(6) 0.003(5) 0.007(6)
O35 0.027(8) 0.080(10) 0.042(10) 0.000 0.003(7) 0.000
O19 0.065(8) 0.037(7) 0.041(6) 0.003(5) 0.012(6) 0.007(6)
O37 0.039(7) 0.051(7) 0.048(6) 0.007(5) 0.011(5) 0.010(6)
O3 0.050(7) 0.059(8) 0.046(6) 0.003(6) 0.014(6) -0.004(6)
O33 0.058(9) 0.20(2) 0.039(8) 0.000 0.002(7) 0.000
O11 0.059(7) 0.039(6) 0.046(7) -0.001(6) 0.007(5) 0.002(5)
O7 0.054(8) 0.054(7) 0.052(7) -0.006(6) 0.007(6) 0.001(6)
O32 0.021(6) 0.072(9) 0.061(8) -0.010(7) 0.005(6) -0.003(6)
O27 0.044(7) 0.065(7) 0.036(6) 0.010(6) 0.008(5) -0.001(6)
O12 0.038(8) 0.043(8) 0.051(10) 0.000 0.003(6) 0.000
O29 0.036(6) 0.045(7) 0.047(7) 0.001(6) 0.013(5) 0.002(5)
O2 0.051(8) 0.042(9) 0.047(8) 0.000 0.015(7) 0.000
O26 0.065(9) 0.049(8) 0.061(9) 0.016(6) 0.005(7) -0.007(6)
O24 0.048(7) 0.049(8) 0.048(6) -0.004(5) 0.001(5) -0.002(5)
O9 0.053(10) 0.057(10) 0.045(10) 0.000 0.001(8) 0.000
O31 0.038(7) 0.057(8) 0.057(7) 0.015(7) -0.002(6) 0.012(6)
O21 0.052(6) 0.051(7) 0.037(6) 0.006(6) 0.000(5) -0.004(6)
O8 0.083(8) 0.050(8) 0.029(6) -0.004(5) 0.005(6) 0.007(6)
O5 0.095(15) 0.075(11) 0.040(10) 0.000 0.011(10) 0.000
O23 0.057(7) 0.050(7) 0.050(8) -0.002(6) -0.010(6) -0.025(7)
O30 0.033(9) 0.050(9) 0.058(12) 0.000 0.008(9) 0.000
O13 0.071(10) 0.039(7) 0.077(10) -0.015(6) 0.010(8) 0.000(6)
O10 0.072(9) 0.071(9) 0.038(7) -0.011(7) -0.003(7) -0.013(8)
O1 0.086(9) 0.071(10) 0.055(8) -0.012(7) 0.021(7) 0.005(7)
O16 0.036(6) 0.067(9) 0.053(8) -0.005(7) 0.010(5) 0.012(6)
O36 0.052(8) 0.088(10) 0.072(10) 0.032(9) 0.019(7) -0.012(8)
O6 0.101(13) 0.090(10) 0.040(7) -0.023(8) 0.025(8) 0.000(10)
O4 0.074(12) 0.098(18) 0.055(14) 0.000 0.036(10) 0.000
N2 0.123(18) 0.071(13) 0.107(19) 0.045(13) 0.009(15) -0.007(13)
O20 0.028(7) 0.041(8) 0.030(7) 0.000 -0.007(6) 0.000
O18 0.039(6) 0.031(6) 0.044(7) -0.005(5) 0.000(5) -0.009(5)
C3 0.12(2) 0.11(2) 0.14(3) 0.03(2) 0.035(17) 0.060(17)
O14 0.048(6) 0.046(7) 0.045(7) 0.000(5) 0.008(5) -0.001(5)
C4 0.13(2) 0.070(15) 0.20(4) -0.01(2) 0.08(2) 0.020(15)
N1 0.059(11) 0.15(3) 0.050(11) 0.000 -0.008(11) 0.000
C1 0.058(9) 0.20(2) 0.039(8) 0.000 0.002(7) 0.000
C2 0.058(9) 0.20(2) 0.039(8) 0.000 0.002(7) 0.000

loop_
_atom_type_symbol
_atom_type_description
_atom_type_scat_dispersion_real
_atom_type_scat_dispersion_imag
_atom_type_scat_source
C C 0.0033 0.0016 'International Tables Vol C Tables 4.2.6.8 and 6.1.1.4'
H H 0.0000 0.0000 'International Tables Vol C Tables 4.2.6.8 and 6.1.1.4'
Cu Cu 0.3201 1.2651 'International Tables Vol C Tables 4.2.6.8 and 6.1.1.4'
Mo Mo -1.6832 0.6857 'International Tables Vol C Tables 4.2.6.8 and 6.1.1.4'
N N 0.0061 0.0033 'International Tables Vol C Tables 4.2.6.8 and 6.1.1.4'
O O 0.0106 0.0060 'International Tables Vol C Tables 4.2.6.8 and 6.1.1.4'

loop_
_geom_angle_atom_site_label_1
_geom_angle_atom_site_label_2
_geom_angle_atom_site_label_3
_geom_angle
_geom_angle_site_symmetry_1
_geom_angle_site_symmetry_3
_geom_angle_publ_flag
O37 Mo6 O32 165.0(6) . 7_565 ?
O37 Mo6 O29 90.5(6) . . ?
O37 Mo6 O18 84.2(5) . 7_565 ?
O32 Mo6 O18 81.3(5) 7_565 7_565 ?
O29 Mo6 O32 88.4(6) . 7_565 ?
O29 Mo6 O18 72.0(5) . 7_565 ?
O31 Mo6 O37 97.5(6) . . ?
O31 Mo6 O32 97.4(6) . 7_565 ?
O31 Mo6 O29 100.4(7) . . ?
O31 Mo6 O30 106.8(8) . . ?
O31 Mo6 O18 172.3(6) . 7_565 ?
O30 Mo6 O37 89.5(7) . . ?
O30 Mo6 O32 84.7(7) . 7_565 ?
O30 Mo6 O29 152.5(7) . . ?
O30 Mo6 O18 80.7(7) . 7_565 ?
O17 Mo5 O37 89.9(7) . . ?
O17 Mo5 O3 84.0(7) . . ?
O17 Mo5 O14 82.7(7) . . ?
O15 Mo5 O17 153.5(7) . . ?
O15 Mo5 O37 91.8(6) . . ?
O15 Mo5 O3 87.5(6) . . ?
O15 Mo5 O14 71.2(5) . . ?
O37 Mo5 O3 164.5(6) . . ?
O37 Mo5 O14 83.7(5) . . ?
O3 Mo5 O14 81.3(5) . . ?
O16 Mo5 O17 105.4(8) . . ?
O16 Mo5 O15 100.6(7) . . ?
O16 Mo5 O37 97.8(6) . . ?
O16 Mo5 O3 97.6(6) . . ?
O16 Mo5 O14 171.7(6) . . ?
O25 Mo8 O20 80.2(5) . . ?
O22 Mo8 O25 88.3(7) . . ?
O22 Mo8 O20 70.6(5) . . ?
O24 Mo8 O25 162.1(6) . . ?
O24 Mo8 O22 89.4(7) . . ?
O24 Mo8 O21 89.4(6) . . ?
O24 Mo8 O20 82.2(6) . . ?
O21 Mo8 O25 84.7(6) . . ?
O21 Mo8 O22 153.0(6) . . ?
O21 Mo8 O20 82.5(5) . . ?
O23 Mo8 O25 98.4(6) . . ?
O23 Mo8 O22 102.8(7) . . ?
O23 Mo8 O24 99.4(7) . . ?
O23 Mo8 O21 104.0(7) . . ?
O23 Mo8 O20 173.2(6) . . ?
O19 Mo7 O27 160.5(6) . . ?
O19 Mo7 O29 90.0(6) . . ?
O19 Mo7 O18 81.7(5) . 7_565 ?
O27 Mo7 O18 79.1(5) . 7_565 ?
O29 Mo7 O27 87.5(5) . . ?
O29 Mo7 O18 71.7(5) . 7_565 ?
O26 Mo7 O19 100.5(7) . . ?
O26 Mo7 O27 99.0(7) . . ?
O26 Mo7 O29 100.4(7) . . ?
O26 Mo7 O21 105.6(7) . . ?
O26 Mo7 O18 171.9(6) . 7_565 ?
O21 Mo7 O19 89.6(6) . . ?
O21 Mo7 O27 84.2(6) . . ?
O21 Mo7 O29 153.6(6) . . ?
O21 Mo7 O18 82.1(5) . 7_565 ?
O25 Mo9 O28 84.1(6) . . ?
O25 Mo9 O34 155.8(6) . . ?
O25 Mo9 O35 87.6(7) . . ?
O34 Mo9 O28 71.8(6) . . ?
O35 Mo9 O28 72.0(5) . . ?
O35 Mo9 O34 84.3(7) . . ?
O27 Mo9 O25 89.9(6) . . ?
O27 Mo9 O28 81.9(5) . . ?
O27 Mo9 O34 87.5(6) . . ?
O27 Mo9 O35 153.9(6) . . ?
O36 Mo9 O25 102.7(7) . . ?
O36 Mo9 O28 171.3(7) . . ?
O36 Mo9 O34 101.2(7) . . ?
O36 Mo9 O35 102.6(8) . . ?
O36 Mo9 O27 103.3(8) . . ?
O34 Mo10 O28 73.0(5) . . ?
O34 Mo10 O28 73.0(5) 7_565 . ?
O34 Mo10 O34 85.6(9) . 7_565 ?
O33 Mo10 O28 171.7(10) . . ?
O33 Mo10 O34 101.1(7) . 7_565 ?
O33 Mo10 O34 101.1(7) . . ?
O33 Mo10 O32 102.7(8) . . ?
O33 Mo10 O32 102.7(7) . 7_565 ?
O32 Mo10 O28 83.0(5) . . ?
O32 Mo10 O28 83.0(5) 7_565 . ?
O32 Mo10 O34 87.2(6) . 7_565 ?
O32 Mo10 O34 156.0(6) . . ?
O32 Mo10 O34 87.2(6) 7_565 . ?
O32 Mo10 O34 156.0(6) 7_565 7_565 ?
O32 Mo10 O32 90.3(9) . 7_565 ?
O11 Mo3 O12 81.9(5) . . ?
O11 Mo3 O8 84.7(6) . . ?
O24 Mo3 O11 90.0(6) . . ?
O24 Mo3 O12 82.7(6) . . ?
O24 Mo3 O9 91.9(7) . . ?
O24 Mo3 O8 162.4(6) . . ?
O9 Mo3 O11 152.2(7) . . ?
O9 Mo3 O12 70.9(6) . . ?
O9 Mo3 O8 85.2(7) . . ?
O8 Mo3 O12 80.0(6) . . ?
O10 Mo3 O11 106.7(7) . . ?
O10 Mo3 O12 170.8(7) . . ?
O10 Mo3 O24 100.4(7) . . ?
O10 Mo3 O9 100.2(8) . . ?
O10 Mo3 O8 97.2(7) . . ?
O15 Mo4 O7 88.4(6) . . ?
O15 Mo4 O14 69.7(5) . . ?
O19 Mo4 O15 89.9(6) . . ?
O19 Mo4 O7 161.2(6) . . ?
O19 Mo4 O14 80.5(5) . . ?
O11 Mo4 O15 151.8(6) . . ?
O11 Mo4 O19 88.9(6) . . ?
O11 Mo4 O7 83.9(6) . . ?
O11 Mo4 O14 82.4(5) . . ?
O7 Mo4 O14 81.3(5) . . ?
O13 Mo4 O15 102.6(7) . . ?
O13 Mo4 O19 100.7(7) . . ?
O13 Mo4 O11 105.3(7) . . ?
O13 Mo4 O7 98.0(7) . . ?
O13 Mo4 O14 172.2(7) . . ?
O3 Mo1 O3 90.2(9) . 7_565 ?
O3 Mo1 O2 81.5(5) . . ?
O3 Mo1 O2 81.5(5) 7_565 . ?
O3 Mo1 O1 154.3(7) 7_565 . ?
O3 Mo1 O1 86.3(7) 7_565 7_565 ?
O3 Mo1 O1 154.3(7) . 7_565 ?
O3 Mo1 O1 86.3(7) . . ?
O1 Mo1 O2 72.7(6) 7_565 . ?
O1 Mo1 O2 72.7(6) . . ?
O1 Mo1 O1 85.8(11) 7_565 . ?
O4 Mo1 O3 103.2(8) . . ?
O4 Mo1 O3 103.2(8) . 7_565 ?
O4 Mo1 O2 173.2(10) . . ?
O4 Mo1 O1 102.5(8) . 7_565 ?
O4 Mo1 O1 102.5(8) . . ?
O7 Mo2 O2 83.2(6) . . ?
O7 Mo2 O8 88.1(6) . . ?
O7 Mo2 O5 154.9(7) . . ?
O7 Mo2 O1 89.5(7) . . ?
O8 Mo2 O2 82.7(6) . . ?
O5 Mo2 O2 71.8(7) . . ?
O5 Mo2 O8 86.0(9) . . ?
O5 Mo2 O1 85.9(10) . . ?
O1 Mo2 O2 72.8(6) . . ?
O1 Mo2 O8 155.5(6) . . ?
O6 Mo2 O7 103.9(8) . . ?
O6 Mo2 O2 171.8(7) . . ?
O6 Mo2 O8 101.3(8) . . ?
O6 Mo2 O5 101.2(9) . . ?
O6 Mo2 O1 103.0(8) . . ?
O20 Cu2 O28 107.6(10) . . ?
O18 Cu2 O28 107.2(6) 7_565 . ?
O18 Cu2 O28 107.2(6) . . ?
O18 Cu2 O20 111.2(6) . . ?
O18 Cu2 O20 111.2(6) 7_565 . ?
O18 Cu2 O18 112.1(11) 7_565 . ?
O12 Cu1 O2 107.7(11) . . ?
O12 Cu1 O14 111.5(7) . 7_565 ?
O12 Cu1 O14 111.5(7) . . ?
O14 Cu1 O2 107.2(7) . . ?
O14 Cu1 O2 107.2(7) 7_565 . ?
O14 Cu1 O14 111.5(11) 7_565 . ?
Mo9 O25 Mo8 148.6(7) . . ?
Mo9 O28 Mo9 88.6(5) 7_565 . ?
Mo10 O28 Mo9 88.9(5) . 7_565 ?
Mo10 O28 Mo9 88.9(5) . . ?
Cu2 O28 Mo9 125.1(6) . 7_565 ?
Cu2 O28 Mo9 125.1(6) . . ?
Cu2 O28 Mo10 128.1(9) . . ?
Mo8 O22 Mo8 130.9(9) . 7_565 ?
Mo5 O17 Mo5 157.0(11) 7_565 . ?
Mo5 O15 Mo4 130.1(8) . . ?
Mo10 O34 Mo9 126.3(7) . . ?
Mo9 O35 Mo9 127.4(9) . 7_565 ?
Mo4 O19 Mo7 165.0(9) . . ?
Mo6 O37 Mo5 164.5(8) . . ?
Mo1 O3 Mo5 149.2(9) . . ?
Mo4 O11 Mo3 157.0(8) . . ?
Mo2 O7 Mo4 151.7(8) . . ?
Mo10 O32 Mo6 148.1(8) . 7_565 ?
Mo9 O27 Mo7 150.1(8) . . ?
Mo3 O12 Mo3 88.0(6) . 7_565 ?
Cu1 O12 Mo3 129.6(5) . . ?
Cu1 O12 Mo3 129.6(5) . 7_565 ?
Mo6 O29 Mo7 129.1(7) . . ?
Mo1 O2 Mo2 87.5(5) . . ?
Mo1 O2 Mo2 87.5(5) . 7_565 ?
Mo2 O2 Mo2 87.7(6) 7_565 . ?
Cu1 O2 Mo1 127.6(12) . . ?
Cu1 O2 Mo2 126.6(6) . 7_565 ?
Cu1 O2 Mo2 126.6(6) . . ?
Mo8 O24 Mo3 164.9(9) . . ?
Mo3 O9 Mo3 129.5(11) . 7_565 ?
Mo7 O21 Mo8 155.9(8) . . ?
Mo2 O8 Mo3 147.4(8) . . ?
Mo2 O5 Mo2 128.6(12) 7_565 . ?
Mo6 O30 Mo6 157.8(11) . 7_565 ?
Mo2 O1 Mo1 126.9(8) . . ?
C4 N2 C3 97(3) . . ?
Mo8 O20 Mo8 87.7(5) 7_565 . ?
Cu2 O20 Mo8 129.7(5) . . ?
Cu2 O20 Mo8 129.7(5) . 7_565 ?
Mo6 O18 Mo7 87.1(4) 7_565 7_565 ?
Cu2 O18 Mo6 128.4(8) . 7_565 ?
Cu2 O18 Mo7 129.9(8) . 7_565 ?
Mo5 O14 Mo4 88.9(5) . . ?
Cu1 O14 Mo5 128.0(8) . . ?
Cu1 O14 Mo4 128.0(8) . . ?
C1 N1 C2 107(3) . . ?

loop_
_geom_bond_atom_site_label_1
_geom_bond_atom_site_label_2
_geom_bond_distance
_geom_bond_site_symmetry_2
_geom_bond_publ_flag
Mo6 O37 1.883(13) . ?
Mo6 O32 2.012(14) 7_565 ?
Mo6 O29 1.913(13) . ?
Mo6 O31 1.651(13) . ?
Mo6 O30 1.879(4) . ?
Mo6 O18 2.519(12) 7_565 ?
Mo5 O17 1.891(4) . ?
Mo5 O15 1.887(14) . ?
Mo5 O37 1.899(13) . ?
Mo5 O3 1.985(14) . ?
Mo5 O16 1.690(13) . ?
Mo5 O14 2.458(14) . ?
Mo8 O25 1.969(13) . ?
Mo8 O22 1.911(7) . ?
Mo8 O24 1.880(14) . ?
Mo8 O21 1.897(14) . ?
Mo8 O23 1.673(13) . ?
Mo8 O20 2.510(11) . ?
Mo7 O19 1.917(13) . ?
Mo7 O27 1.997(13) . ?
Mo7 O29 1.931(14) . ?
Mo7 O26 1.656(14) . ?
Mo7 O21 1.889(14) . ?
Mo7 O18 2.519(12) 7_565 ?
Mo9 O25 1.885(13) . ?
Mo9 O28 2.492(12) . ?
Mo9 O34 1.959(14) . ?
Mo9 O35 1.942(8) . ?
Mo9 O27 1.843(14) . ?
Mo9 O36 1.650(14) . ?
Mo10 O28 2.458(17) . ?
Mo10 O34 1.928(15) 7_565 ?
Mo10 O34 1.928(15) . ?
Mo10 O33 1.68(2) . ?
Mo10 O32 1.854(14) 7_565 ?
Mo10 O32 1.854(14) . ?
Mo3 O11 1.924(14) . ?
Mo3 O12 2.503(14) . ?
Mo3 O24 1.886(14) . ?
Mo3 O9 1.922(9) . ?
Mo3 O8 2.010(15) . ?
Mo3 O10 1.665(15) . ?
Mo4 O15 1.937(14) . ?
Mo4 O19 1.862(13) . ?
Mo4 O11 1.856(14) . ?
Mo4 O7 1.992(15) . ?
Mo4 O13 1.647(14) . ?
Mo4 O14 2.493(14) . ?
Mo1 O3 1.866(14) 7_565 ?
Mo1 O3 1.866(14) . ?
Mo1 O2 2.49(2) . ?
Mo1 O1 1.938(18) 7_565 ?
Mo1 O1 1.938(18) . ?
Mo1 O4 1.64(2) . ?
Mo2 O7 1.848(15) . ?
Mo2 O2 2.502(14) . ?
Mo2 O8 1.926(17) . ?
Mo2 O5 1.922(10) . ?
Mo2 O1 1.926(19) . ?
Mo2 O6 1.708(15) . ?
Cu2 O28 1.519(16) . ?
Cu2 O20 1.434(16) . ?
Cu2 O18 1.411(12) . ?
Cu2 O18 1.411(12) 7_565 ?
Cu1 O12 1.444(19) . ?
Cu1 O2 1.493(19) . ?
Cu1 O14 1.482(14) 7_565 ?
Cu1 O14 1.482(14) . ?
N2 C3 1.59(4) . ?
N2 C4 1.47(4) . ?
N1 C1 1.34(5) . ?
N1 C2 1.78(4) . ?

loop_
_smtbx_masks_void_nr
_smtbx_masks_void_average_x
_smtbx_masks_void_average_y
_smtbx_masks_void_average_z
_smtbx_masks_void_volume
_smtbx_masks_void_count_electrons
_smtbx_masks_void_content
1 -0.935 -0.585 -0.619 4377.0 1496.3 ?
